data_2210207
loop_
_publ_author_name
'Rohde, Alexander'
'Urland, Werner'

_publ_section_title
;Diaquahexakis(\m~2~-fluoroacetato-\k^2^<i>O</i>:<i>O</i>')(fluoroacetato-\k<i>O</i>)-\m~3~-oxo-triiron(III)
 dihydrate
;
_journal_coeditor_code EZ2017
_journal_issue 9
_journal_name_full 'Acta Crystallographica Section E'
_journal_page_first m2103
_journal_page_last m2105
_journal_paper_doi 10.1107/S1600536806029898
_journal_volume 62
_journal_year 2006
_chemical_formula_iupac '[Fe3 (C2 H2 F O2)7 O (H2 O)2], 2H2 O'
_chemical_formula_moiety 'C14 H18 F7 Fe3 O17, 2H2 O'
_chemical_formula_sum 'C14 H22 F7 Fe3 O19'
_chemical_formula_weight 794.87
_chemical_name_systematic
;
Diaqua-hexakis(\m~2~-fluoroacetato-\k^2^O:O')(fluoroacetato-\kO)-\m~3~-oxo-
triiron(III) dihydrate
;
_space_group_IT_number 14
_symmetry_cell_setting monoclinic
_symmetry_space_group_name_Hall '-P 2ybc'
_symmetry_space_group_name_H-M 'P 1 21/c 1'
_atom_sites_solution_hydrogens geom
_atom_sites_solution_primary direct
_atom_sites_solution_secondary difmap
_cell_angle_alpha 90.00
_cell_angle_beta 111.329(9)
_cell_angle_gamma 90.00
_cell_formula_units_Z 4
_cell_length_a 17.9617(15)
_cell_length_b 10.6921(5)
_cell_length_c 15.5496(13)
_cell_measurement_reflns_used 8000
_cell_measurement_temperature 293(2)
_cell_measurement_theta_max 26
_cell_measurement_theta_min 2.3
_cell_volume 2781.7(4)
_computing_cell_refinement 'IPDS Software'
_computing_data_collection 'IPDS Software (Stoe & Cie, 1998)'
_computing_data_reduction 'IPDS Software'
_computing_molecular_graphics 'DIAMOND (Brandenburg, 2006)'
_computing_publication_material SHELXL97
_computing_structure_refinement 'SHELXL97 (Sheldrick, 1997)'
_computing_structure_solution 'SHELXS97 (Sheldrick, 1997)'
_diffrn_ambient_temperature 298(2)
_diffrn_measured_fraction_theta_full 0.986
_diffrn_measured_fraction_theta_max 0.986
_diffrn_measurement_device_type 'Stoe IPDS area-detector'
_diffrn_measurement_method \f
_diffrn_radiation_monochromator graphite
_diffrn_radiation_type MoK\a
_diffrn_radiation_wavelength 0.71073
_diffrn_reflns_av_R_equivalents 0.048
_diffrn_reflns_av_sigmaI/netI 0.030
_diffrn_reflns_limit_h_max 22
_diffrn_reflns_limit_h_min -22
_diffrn_reflns_limit_k_max 13
_diffrn_reflns_limit_k_min -13
_diffrn_reflns_limit_l_max 19
_diffrn_reflns_limit_l_min -19
_diffrn_reflns_number 38802
_diffrn_reflns_theta_full 26.1
_diffrn_reflns_theta_max 26.1
_diffrn_reflns_theta_min 2.3
_diffrn_standards_number 0
_exptl_absorpt_coefficient_mu 1.671
_exptl_absorpt_correction_T_max 0.606
_exptl_absorpt_correction_T_min 0.552
_exptl_absorpt_correction_type multi-scan
_exptl_absorpt_process_details '(Blessing, 1995)'
_exptl_crystal_colour red
_exptl_crystal_density_diffrn 1.898
_exptl_crystal_density_method 'not measured'
_exptl_crystal_description block
_exptl_crystal_F_000 1596
_exptl_crystal_size_max 0.48
_exptl_crystal_size_mid 0.35
_exptl_crystal_size_min 0.30
_refine_diff_density_max 0.66
_refine_diff_density_min -0.52
_refine_ls_extinction_method none
_refine_ls_goodness_of_fit_ref 0.98
_refine_ls_hydrogen_treatment mixed
_refine_ls_matrix_type full
_refine_ls_number_parameters 410
_refine_ls_number_reflns 5450
_refine_ls_number_restraints 6
_refine_ls_restrained_S_all 0.98
_refine_ls_R_factor_all 0.043
_refine_ls_R_factor_gt 0.032
_refine_ls_shift/su_max 0.001
_refine_ls_shift/su_mean 0.000
_refine_ls_structure_factor_coef Fsqd
_refine_ls_weighting_details 'calc w=1/[\s^2^(Fo^2^)+(0.0589P)^2^] where P=(Fo^2^+2Fc^2^)/3'
_refine_ls_weighting_scheme calc
_refine_ls_wR_factor_gt 0.082
_refine_ls_wR_factor_ref 0.085
_reflns_number_gt 4281
_reflns_number_total 5450
_reflns_threshold_expression I>2\s(I)
_cod_data_source_file ez2017.cif
_cod_data_source_block I
_cod_original_sg_symbol_H-M 'P 21/c'
_cod_database_code 2210207
_cod_database_fobs_code 2210207

loop_
_symmetry_equiv_pos_as_xyz
'x, y, z'
'-x, y+1/2, -z+1/2'
'-x, -y, -z'
'x, -y-1/2, z-1/2'

loop_
_atom_site_type_symbol
_atom_site_label
_atom_site_fract_x
_atom_site_fract_y
_atom_site_fract_z
_atom_site_U_iso_or_equiv
_atom_site_adp_type
_atom_site_calc_flag
_atom_site_refinement_flags
_atom_site_occupancy
_atom_site_disorder_assembly
_atom_site_disorder_group
Fe Fe1 0.20796(2) -0.40836(3) 0.53695(2) 0.02400(10) Uani d . 1 . .
Fe Fe2 0.28430(2) -0.31814(3) 0.38537(2) 0.02420(10) Uani d . 1 . .
Fe Fe3 0.24172(2) -0.61838(3) 0.39772(2) 0.02451(10) Uani d . 1 . .
F F11 0.14541(16) -0.5973(2) 0.08229(14) 0.0685(7) Uani d . 1 . .
F F21 0.52501(12) -0.4647(2) 0.3888(2) 0.0789(8) Uani d . 1 . .
F F31 0.47367(14) -0.1344(3) 0.64504(18) 0.0791(7) Uani d . 1 . .
F F41 -0.00352(13) -0.7677(2) 0.37202(17) 0.0716(7) Uani d . 1 . .
F F51 0.01433(12) -0.1123(2) 0.39736(18) 0.0675(6) Uani d . 1 . .
F F61 0.3612(2) -0.8336(3) 0.67073(17) 0.1089(12) Uani d . 1 . .
F F71 0.07085(13) -0.9228(2) 0.18091(14) 0.0587(5) Uani d . 1 . .
O O1 0.24455(10) -0.44816(16) 0.43900(11) 0.0242(4) Uani d . 1 . .
O O1W 0.17124(11) -0.36300(18) 0.64477(12) 0.0285(4) Uani d D 1 . .
H H11 0.1922(19) -0.290(2) 0.675(2) 0.043 Uiso d D 1 . .
H H12 0.1774(19) -0.430(2) 0.6867(19) 0.043 Uiso d D 1 . .
O O2W 0.32448(12) -0.1700(2) 0.33012(14) 0.0370(5) Uani d D 1 . .
H H21 0.2976(18) -0.091(2) 0.321(3) 0.056 Uiso d D 1 . .
H H22 0.3786(11) -0.149(3) 0.351(2) 0.056 Uiso d D 1 . .
O O11 0.19937(13) -0.56971(19) 0.26202(13) 0.0379(5) Uani d . 1 . .
O O12 0.21965(12) -0.36533(19) 0.25133(12) 0.0350(4) Uani d . 1 . .
O O21 0.35389(12) -0.61340(19) 0.39521(15) 0.0396(5) Uani d . 1 . .
O O22 0.37895(12) -0.41239(19) 0.37750(15) 0.0374(5) Uani d . 1 . .
O O31 0.36141(11) -0.2514(2) 0.50832(13) 0.0364(5) Uani d . 1 . .
O O32 0.28509(12) -0.2682(2) 0.59271(14) 0.0399(5) Uani d . 1 . .
O O41 0.11983(12) -0.53240(19) 0.50783(14) 0.0360(5) Uani d . 1 . .
O O42 0.12902(12) -0.6473(2) 0.39246(14) 0.0369(5) Uani d . 1 . .
O O51 0.19513(12) -0.20114(19) 0.37805(14) 0.0370(5) Uani d . 1 . .
O O52 0.12815(11) -0.27883(19) 0.46199(13) 0.0345(4) Uani d . 1 . .
O O61 0.28734(13) -0.68758(19) 0.52769(13) 0.0391(5) Uani d . 1 . .
O O62 0.28392(13) -0.5315(2) 0.62217(13) 0.0422(5) Uani d . 1 . .
O O71 0.24056(12) -0.79348(18) 0.35490(13) 0.0347(4) Uani d . 1 . .
O O72 0.21917(14) -0.97388(19) 0.28278(15) 0.0435(5) Uani d . 1 . .
C C11 0.19478(15) -0.4715(3) 0.21792(17) 0.0295(6) Uani d . 1 . .
C C12 0.1567(2) -0.4769(3) 0.1149(2) 0.0490(8) Uani d . 1 . .
H H12A 0.1055 -0.4345 0.0954 0.059 Uiso calc R 1 . .
H H12B 0.1903 -0.4330 0.0881 0.059 Uiso calc R 1 . .
C C21 0.39627(15) -0.5254(3) 0.38618(18) 0.0306(6) Uani d . 1 . .
C C22 0.47651(17) -0.5649(3) 0.3846(2) 0.0457(8) Uani d . 1 . .
H H22A 0.5025 -0.6197 0.4366 0.055 Uiso calc R 1 . .
H H22B 0.4685 -0.6115 0.3285 0.055 Uiso calc R 1 . .
C C31 0.34655(16) -0.2322(3) 0.57944(18) 0.0315(6) Uani d . 1 . .
C C32 0.4042(2) -0.1605(4) 0.6584(3) 0.0565(10) Uani d . 1 . .
H H32A 0.3795 -0.0828 0.6661 0.068 Uiso calc R 1 . .
H H32B 0.4163 -0.2088 0.7147 0.068 Uiso calc R 1 . .
C C41 0.09564(15) -0.6148(2) 0.44653(18) 0.0276(5) Uani d . 1 . .
C C42 0.01969(18) -0.6787(3) 0.4409(2) 0.0396(7) Uani d . 1 . .
H H42A 0.0273 -0.7182 0.4996 0.048 Uiso calc R 1 . .
H H42B -0.0223 -0.6168 0.4292 0.048 Uiso calc R 1 . .
C C51 0.13732(15) -0.2053(3) 0.40499(18) 0.0290(6) Uani d . 1 . .
C C52 0.0747(2) -0.1072(4) 0.3632(3) 0.0507(9) Uani d . 1 . .
H H52A 0.0994 -0.0252 0.3756 0.061 Uiso calc R 1 . .
H H52B 0.0523 -0.1185 0.2967 0.061 Uiso calc R 1 . .
C C61 0.30238(16) -0.6389(3) 0.60550(18) 0.0327(6) Uani d . 1 . .
C C62 0.3471(2) -0.7146(4) 0.6904(2) 0.0568(10) Uani d . 1 . .
H H62A 0.3978 -0.6740 0.7237 0.068 Uiso calc R 1 . .
H H62B 0.3165 -0.7161 0.7305 0.068 Uiso calc R 1 . .
C C71 0.19669(18) -0.8694(3) 0.29435(18) 0.0313(6) Uani d . 1 . .
C C72 0.1141(2) -0.8270(3) 0.2345(2) 0.0481(8) Uani d . 1 . .
H H72A 0.0864 -0.7957 0.2733 0.058 Uiso calc R 1 . .
H H72B 0.1182 -0.7592 0.1950 0.058 Uiso calc R 1 . .
O O3W 0.4788(3) -0.1488(9) 0.3750(8) 0.294(6) Uani d . 1 . .
H H31 0.4924 -0.0735 0.3710 0.441 Uiso d R 1 . .
H H32 0.4546 -0.2164 0.3770 0.441 Uiso d R 1 . .
O O4W 0.6078(7) -0.0879(9) 0.5150(7) 0.274(10) Uani d P 0.748(10) A 1
H H41 0.6360 -0.1445 0.5504 0.411 Uiso d PR 0.748(10) A 1
H H42 0.5653 -0.1069 0.4703 0.411 Uiso d PR 0.748(10) A 1
O O5W 0.2875(10) -0.5207(10) 0.0067(8) 0.084(6) Uani d P 0.252(10) A 2
H H51 0.2736 -0.5288 0.0531 0.126 Uiso d PR 0.252(10) A 2
H H52 0.2707 -0.4501 -0.0178 0.126 Uiso d PR 0.252(10) A 2

loop_
_atom_site_aniso_label
_atom_site_aniso_U_11
_atom_site_aniso_U_22
_atom_site_aniso_U_33
_atom_site_aniso_U_12
_atom_site_aniso_U_13
_atom_site_aniso_U_23
Fe1 0.02859(19) 0.0218(2) 0.02261(18) 0.00050(14) 0.01054(14) -0.00161(14)
Fe2 0.02598(18) 0.0219(2) 0.02622(19) 0.00019(14) 0.01132(14) 0.00046(14)
Fe3 0.03087(19) 0.01914(19) 0.02415(18) 0.00116(14) 0.01076(14) -0.00168(14)
F11 0.0996(18) 0.0566(14) 0.0391(11) -0.0211(12) 0.0132(11) -0.0155(9)
F21 0.0411(11) 0.0734(17) 0.133(2) -0.0095(11) 0.0440(13) -0.0133(15)
F31 0.0511(13) 0.100(2) 0.0768(16) -0.0307(13) 0.0119(11) -0.0226(14)
F41 0.0603(13) 0.0760(17) 0.0864(16) -0.0381(12) 0.0363(12) -0.0419(13)
F51 0.0453(11) 0.0733(16) 0.0961(17) 0.0262(10) 0.0403(11) 0.0293(13)
F61 0.180(3) 0.0788(19) 0.0585(15) 0.080(2) 0.0322(17) 0.0249(13)
F71 0.0620(12) 0.0468(12) 0.0547(12) -0.0077(10) 0.0064(10) -0.0193(9)
O1 0.0284(9) 0.0206(9) 0.0244(8) 0.0005(7) 0.0106(7) -0.0012(7)
O1W 0.0382(10) 0.0234(10) 0.0251(9) -0.0012(8) 0.0128(8) -0.0011(7)
O2W 0.0374(11) 0.0312(11) 0.0449(11) -0.0030(9) 0.0179(9) 0.0064(9)
O11 0.0577(13) 0.0263(11) 0.0274(9) -0.0038(9) 0.0126(9) 0.0001(8)
O12 0.0473(11) 0.0286(11) 0.0260(9) -0.0076(9) 0.0096(8) 0.0009(8)
O21 0.0351(11) 0.0320(12) 0.0558(13) 0.0027(9) 0.0216(10) -0.0050(9)
O22 0.0365(10) 0.0333(12) 0.0499(12) 0.0042(9) 0.0246(9) 0.0027(9)
O31 0.0316(10) 0.0426(12) 0.0357(11) -0.0067(9) 0.0132(8) -0.0071(9)
O32 0.0431(11) 0.0417(13) 0.0405(11) -0.0138(10) 0.0217(9) -0.0160(9)
O41 0.0426(11) 0.0332(12) 0.0396(11) -0.0120(9) 0.0240(9) -0.0117(9)
O42 0.0367(10) 0.0382(12) 0.0399(11) -0.0087(9) 0.0188(9) -0.0144(9)
O51 0.0374(11) 0.0309(11) 0.0486(12) 0.0077(8) 0.0227(9) 0.0127(9)
O52 0.0364(10) 0.0347(11) 0.0355(10) 0.0081(8) 0.0169(8) 0.0087(9)
O61 0.0570(13) 0.0288(11) 0.0283(10) 0.0084(9) 0.0116(9) 0.0033(8)
O62 0.0531(13) 0.0414(13) 0.0284(10) 0.0187(10) 0.0104(9) 0.0010(9)
O71 0.0436(11) 0.0224(10) 0.0349(10) 0.0020(8) 0.0105(9) -0.0048(8)
O72 0.0601(13) 0.0216(11) 0.0462(12) 0.0060(10) 0.0163(10) -0.0074(9)
C11 0.0310(13) 0.0318(16) 0.0254(13) -0.0019(11) 0.0101(11) 0.0006(11)
C12 0.066(2) 0.046(2) 0.0275(15) -0.0148(17) 0.0076(14) -0.0011(13)
C21 0.0267(13) 0.0366(17) 0.0272(13) 0.0027(11) 0.0085(10) -0.0071(11)
C22 0.0311(15) 0.052(2) 0.0535(19) 0.0041(14) 0.0151(14) -0.0134(16)
C31 0.0295(13) 0.0286(15) 0.0325(14) -0.0002(11) 0.0065(11) -0.0055(11)
C32 0.0441(18) 0.070(3) 0.052(2) -0.0171(17) 0.0134(15) -0.0241(18)
C41 0.0291(13) 0.0235(14) 0.0296(13) 0.0004(11) 0.0101(10) 0.0016(10)
C42 0.0376(15) 0.0397(18) 0.0440(16) -0.0117(13) 0.0177(13) -0.0107(13)
C51 0.0293(13) 0.0275(14) 0.0300(13) 0.0045(11) 0.0106(11) 0.0005(11)
C52 0.0432(17) 0.057(2) 0.060(2) 0.0213(16) 0.0278(16) 0.0260(17)
C61 0.0322(14) 0.0374(17) 0.0275(14) 0.0069(12) 0.0099(11) 0.0040(12)
C62 0.071(2) 0.059(2) 0.0353(17) 0.034(2) 0.0128(16) 0.0101(16)
C71 0.0469(16) 0.0239(15) 0.0285(13) -0.0003(12) 0.0202(12) -0.0016(11)
C72 0.0515(19) 0.0331(18) 0.0483(18) 0.0007(15) 0.0045(15) -0.0124(14)
O3W 0.098(4) 0.298(11) 0.497(16) -0.082(5) 0.121(7) 0.010(10)
O4W 0.293(15) 0.180(9) 0.191(9) 0.162(10) -0.101(9) -0.050(7)
O5W 0.163(16) 0.032(6) 0.053(7) -0.034(7) 0.035(8) -0.006(5)

loop_
_atom_type_symbol
_atom_type_description
_atom_type_scat_dispersion_real
_atom_type_scat_dispersion_imag
_atom_type_scat_source
Fe Fe 0.3463 0.8444 'International Tables Vol C Tables 4.2.6.8 and 6.1.1.4'
C C 0.0033 0.0016 'International Tables Vol C Tables 4.2.6.8 and 6.1.1.4'
O O 0.0106 0.0060 'International Tables Vol C Tables 4.2.6.8 and 6.1.1.4'
F F 0.0171 0.0103 'International Tables Vol C Tables 4.2.6.8 and 6.1.1.4'
H H 0.0000 0.0000 'International Tables Vol C Tables 4.2.6.8 and 6.1.1.4'

loop_
_geom_angle_atom_site_label_1
_geom_angle_atom_site_label_2
_geom_angle_atom_site_label_3
_geom_angle
_geom_angle_publ_flag
O1 Fe1 O41 98.39(8) no
O1 Fe1 O62 91.82(8) no
O41 Fe1 O62 90.37(10) no
O1 Fe1 O32 97.29(8) no
O41 Fe1 O32 164.27(8) no
O62 Fe1 O32 90.47(10) no
O1 Fe1 O52 94.01(8) no
O41 Fe1 O52 89.25(9) no
O62 Fe1 O52 174.15(8) no
O32 Fe1 O52 88.33(9) no
O1 Fe1 O1W 178.49(8) no
O41 Fe1 O1W 83.04(8) no
O62 Fe1 O1W 87.67(8) no
O32 Fe1 O1W 81.29(8) no
O52 Fe1 O1W 86.48(8) no
O1 Fe2 O51 93.55(8) no
O1 Fe2 O22 96.97(8) no
O51 Fe2 O22 169.27(8) no
O1 Fe2 O31 94.61(8) no
O51 Fe2 O31 95.23(9) no
O22 Fe2 O31 86.08(8) no
O1 Fe2 O12 95.89(8) no
O51 Fe2 O12 87.15(9) no
O22 Fe2 O12 89.64(9) no
O31 Fe2 O12 169.07(8) no
O1 Fe2 O2W 176.89(8) no
O51 Fe2 O2W 83.68(8) no
O22 Fe2 O2W 85.86(8) no
O31 Fe2 O2W 84.27(8) no
O12 Fe2 O2W 85.40(8) no
O1 Fe3 O71 179.03(8) no
O1 Fe3 O42 93.61(8) no
O71 Fe3 O42 87.34(8) no
O1 Fe3 O61 93.48(8) no
O71 Fe3 O61 86.63(8) no
O42 Fe3 O61 91.15(9) no
O1 Fe3 O21 94.34(8) no
O71 Fe3 O21 84.70(8) no
O42 Fe3 O21 172.01(8) no
O61 Fe3 O21 89.12(9) no
O1 Fe3 O11 93.36(8) no
O71 Fe3 O11 86.50(8) no
O42 Fe3 O11 90.35(9) no
O61 Fe3 O11 172.89(8) no
O21 Fe3 O11 88.44(9) no
Fe2 O1 Fe1 118.82(9) no
Fe2 O1 Fe3 121.13(9) no
Fe1 O1 Fe3 120.05(9) no
Fe1 O1W H11 115(2) no
Fe1 O1W H12 113(2) no
H11 O1W H12 112(3) no
Fe2 O2W H21 121(2) no
Fe2 O2W H22 122(2) no
H21 O2W H22 104(3) no
C11 O11 Fe3 135.63(18) no
C11 O12 Fe2 128.80(17) no
C21 O21 Fe3 132.16(18) no
C21 O22 Fe2 131.46(19) no
C31 O31 Fe2 126.77(17) no
C31 O32 Fe1 131.80(18) no
C41 O41 Fe1 132.02(17) no
C41 O42 Fe3 130.59(17) no
C51 O51 Fe2 134.53(18) no
C51 O52 Fe1 126.43(17) no
C61 O61 Fe3 132.77(19) no
C61 O62 Fe1 129.34(18) no
C71 O71 Fe3 140.92(19) no
O11 C11 O12 126.3(2) no
O11 C11 C12 118.1(3) no
O12 C11 C12 115.6(2) no
F11 C12 C11 112.4(3) no
F11 C12 H12A 109.1 no
C11 C12 H12A 109.1 no
F11 C12 H12B 109.1 no
C11 C12 H12B 109.1 no
H12A C12 H12B 107.9 no
O22 C21 O21 127.3(2) no
O22 C21 C22 118.2(3) no
O21 C21 C22 114.5(3) no
F21 C22 C21 112.1(3) no
F21 C22 H22A 109.2 no
C21 C22 H22A 109.2 no
F21 C22 H22B 109.2 no
C21 C22 H22B 109.2 no
H22A C22 H22B 107.9 no
O31 C31 O32 125.5(2) no
O31 C31 C32 120.3(3) no
O32 C31 C32 114.2(3) no
F31 C32 C31 112.2(3) no
F31 C32 H32A 109.2 no
C31 C32 H32A 109.2 no
F31 C32 H32B 109.2 no
C31 C32 H32B 109.2 no
H32A C32 H32B 107.9 no
O42 C41 O41 126.2(2) no
O42 C41 C42 119.0(2) no
O41 C41 C42 114.9(2) no
F41 C42 C41 111.8(2) no
F41 C42 H42A 109.3 no
C41 C42 H42A 109.3 no
F41 C42 H42B 109.3 no
C41 C42 H42B 109.3 no
H42A C42 H42B 107.9 no
O52 C51 O51 127.1(3) no
O52 C51 C52 118.6(2) no
O51 C51 C52 114.3(2) no
F51 C52 C51 112.2(3) no
F51 C52 H52A 109.2 no
C51 C52 H52A 109.2 no
F51 C52 H52B 109.2 no
C51 C52 H52B 109.2 no
H52A C52 H52B 107.9 no
O62 C61 O61 127.0(3) no
O62 C61 C62 114.1(3) no
O61 C61 C62 118.8(3) no
F61 C62 C61 112.9(3) no
F61 C62 H62A 109.0 no
C61 C62 H62A 109.0 no
F61 C62 H62B 109.0 no
C61 C62 H62B 109.0 no
H62A C62 H62B 107.8 no
O72 C71 O71 122.8(3) no
O72 C71 C72 119.2(3) no
O71 C71 C72 118.1(2) no
F71 C72 C71 111.4(3) no
F71 C72 H72A 109.4 no
C71 C72 H72A 109.4 no
F71 C72 H72B 109.4 no
C71 C72 H72B 109.4 no
H72A C72 H72B 108.0 no
H31 O3W H32 166.5 no
H41 O4W H42 120.4 no
H51 O5W H52 107.7 no

loop_
_geom_bond_atom_site_label_1
_geom_bond_atom_site_label_2
_geom_bond_distance
_geom_bond_publ_flag
Fe1 O1 1.9134(17) yes
Fe1 O41 1.9871(19) yes
Fe1 O62 2.009(2) yes
Fe1 O32 2.011(2) yes
Fe1 O52 2.0288(19) yes
Fe1 O1W 2.0702(18) yes
Fe2 O1 1.8896(17) yes
Fe2 O51 2.003(2) yes
Fe2 O22 2.018(2) yes
Fe2 O31 2.0386(19) yes
Fe2 O12 2.0461(19) yes
Fe2 O2W 2.054(2) yes
Fe3 O1 1.9244(17) yes
Fe3 O71 1.9847(19) yes
Fe3 O42 2.0199(19) yes
Fe3 O61 2.0245(19) yes
Fe3 O21 2.030(2) yes
Fe3 O11 2.033(2) yes
F11 C12 1.371(4) no
F21 C22 1.367(4) no
F31 C32 1.366(4) no
F41 C42 1.379(4) no
F51 C52 1.371(4) no
F61 C62 1.354(5) no
F71 C72 1.369(4) no
O1W H11 0.922(18) no
O1W H12 0.946(17) no
O2W H21 0.959(18) no
O2W H22 0.935(18) no
O11 C11 1.241(3) no
O12 C11 1.260(3) no
O21 C21 1.250(4) no
O22 C21 1.243(4) no
O31 C31 1.245(3) no
O32 C31 1.255(3) no
O41 C41 1.254(3) no
O42 C41 1.247(3) no
O51 C51 1.254(3) no
O52 C51 1.240(3) no
O61 C61 1.253(3) no
O62 C61 1.248(4) no
O71 C71 1.275(3) no
O72 C71 1.223(3) no
C11 C12 1.497(4) no
C12 H12A 0.9700 no
C12 H12B 0.9700 no
C21 C22 1.510(4) no
C22 H22A 0.9700 no
C22 H22B 0.9700 no
C31 C32 1.498(4) no
C32 H32A 0.9700 no
C32 H32B 0.9700 no
C41 C42 1.499(4) no
C42 H42A 0.9700 no
C42 H42B 0.9700 no
C51 C52 1.502(4) no
C52 H52A 0.9700 no
C52 H52B 0.9700 no
C61 C62 1.507(4) no
C62 H62A 0.9700 no
C62 H62B 0.9700 no
C71 C72 1.506(4) no
C72 H72A 0.9700 no
C72 H72B 0.9700 no
O3W H31 0.8499 no
O3W H32 0.8502 no
O4W H41 0.8500 no
O4W H42 0.8494 no
O5W H51 0.8500 no
O5W H52 0.8500 no

loop_
_geom_hbond_atom_site_label_D
_geom_hbond_atom_site_label_H
_geom_hbond_atom_site_label_A
_geom_hbond_site_symmetry_A
_geom_hbond_distance_DH
_geom_hbond_distance_HA
_geom_hbond_distance_DA
_geom_hbond_angle_DHA
O1W H11 O12 4_556 0.922(18) 1.993(19) 2.901(3) 168(3)
O1W H12 O72 4_546 0.946(17) 1.74(2) 2.654(3) 160(3)
O1W H12 F71 4_546 0.946(17) 2.46(3) 3.091(3) 124(2)
O2W H21 O72 1_565 0.959(18) 1.81(2) 2.739(3) 161(3)
O2W H22 O3W . 0.935(18) 1.70(2) 2.611(6) 164(3)
O3W H31 F31 3_656 0.85 2.34 3.192(9) 178.0
O3W H32 O22 . 0.85 2.50 3.349(8) 177.8
O4W H41 O71 3_646 0.85 2.27 3.018(7) 147.0
O4W H42 O3W . 0.85 1.77 2.620(12) 178.0
O5W H51 F61 4_545 0.85 2.43 2.869(13) 113.1
O5W H51 F11 . 0.85 2.61 3.279(16) 136.7
O5W H52 O51 4 0.85 2.34 3.157(13) 160.9
O5W H52 O31 4 0.85 2.64 3.195(11) 123.9

loop_
_geom_torsion_atom_site_label_1
_geom_torsion_atom_site_label_2
_geom_torsion_atom_site_label_3
_geom_torsion_atom_site_label_4
_geom_torsion
_geom_torsion_publ_flag
O51 Fe2 O1 Fe1 -44.60(11) no
O22 Fe2 O1 Fe1 137.55(10) no
O31 Fe2 O1 Fe1 50.95(11) no
O12 Fe2 O1 Fe1 -132.09(10) no
O51 Fe2 O1 Fe3 136.17(11) no
O22 Fe2 O1 Fe3 -41.68(12) no
O31 Fe2 O1 Fe3 -128.29(10) no
O12 Fe2 O1 Fe3 48.67(11) no
O41 Fe1 O1 Fe2 145.89(10) no
O62 Fe1 O1 Fe2 -123.47(11) no
O32 Fe1 O1 Fe2 -32.77(11) no
O52 Fe1 O1 Fe2 56.06(11) no
O41 Fe1 O1 Fe3 -34.87(11) no
O62 Fe1 O1 Fe3 55.77(11) no
O32 Fe1 O1 Fe3 146.48(11) no
O52 Fe1 O1 Fe3 -124.70(10) no
O42 Fe3 O1 Fe2 -134.27(11) no
O61 Fe3 O1 Fe2 134.35(11) no
O21 Fe3 O1 Fe2 44.97(11) no
O11 Fe3 O1 Fe2 -43.71(11) no
O42 Fe3 O1 Fe1 46.51(11) no
O61 Fe3 O1 Fe1 -44.87(11) no
O21 Fe3 O1 Fe1 -134.25(11) no
O11 Fe3 O1 Fe1 137.07(11) no
O1 Fe3 O11 C11 16.4(3) no
O71 Fe3 O11 C11 -162.7(3) no
O42 Fe3 O11 C11 110.0(3) no
O21 Fe3 O11 C11 -77.9(3) no
O1 Fe2 O12 C11 -28.9(2) no
O51 Fe2 O12 C11 -122.1(2) no
O22 Fe2 O12 C11 68.1(2) no
O31 Fe2 O12 C11 134.9(4) no
O2W Fe2 O12 C11 154.0(2) no
O1 Fe3 O21 C21 -25.3(3) no
O71 Fe3 O21 C21 154.6(3) no
O61 Fe3 O21 C21 -118.7(3) no
O11 Fe3 O21 C21 68.0(3) no
O1 Fe2 O22 C21 13.4(3) no
O51 Fe2 O22 C21 -155.0(4) no
O31 Fe2 O22 C21 107.6(3) no
O12 Fe2 O22 C21 -82.5(3) no
O2W Fe2 O22 C21 -167.9(3) no
O1 Fe2 O31 C31 -45.9(2) no
O51 Fe2 O31 C31 48.1(2) no
O22 Fe2 O31 C31 -142.5(2) no
O12 Fe2 O31 C31 150.3(4) no
O2W Fe2 O31 C31 131.2(2) no
O1 Fe1 O32 C31 -11.4(3) no
O41 Fe1 O32 C31 173.5(3) no
O62 Fe1 O32 C31 80.5(3) no
O52 Fe1 O32 C31 -105.2(3) no
O1W Fe1 O32 C31 168.1(3) no
O1 Fe1 O41 C41 1.8(3) no
O62 Fe1 O41 C41 -90.1(3) no
O32 Fe1 O41 C41 176.9(3) no
O52 Fe1 O41 C41 95.8(3) no
O1W Fe1 O41 C41 -177.7(3) no
O1 Fe3 O42 C41 -41.3(3) no
O71 Fe3 O42 C41 138.8(3) no
O61 Fe3 O42 C41 52.2(3) no
O11 Fe3 O42 C41 -134.7(3) no
O1 Fe2 O51 C51 5.1(3) no
O22 Fe2 O51 C51 173.6(4) no
O31 Fe2 O51 C51 -89.8(3) no
O12 Fe2 O51 C51 100.9(3) no
O2W Fe2 O51 C51 -173.4(3) no
O1 Fe1 O52 C51 -36.8(2) no
O41 Fe1 O52 C51 -135.1(2) no
O32 Fe1 O52 C51 60.4(2) no
O1W Fe1 O52 C51 141.8(2) no
O1 Fe3 O61 C61 7.6(3) no
O71 Fe3 O61 C61 -173.4(3) no
O42 Fe3 O61 C61 -86.1(3) no
O21 Fe3 O61 C61 101.9(3) no
O1 Fe1 O62 C61 -40.9(3) no
O41 Fe1 O62 C61 57.5(3) no
O32 Fe1 O62 C61 -138.2(3) no
O1W Fe1 O62 C61 140.5(3) no
O42 Fe3 O71 C71 46.6(3) no
O61 Fe3 O71 C71 137.9(3) no
O21 Fe3 O71 C71 -132.7(3) no
O11 Fe3 O71 C71 -43.9(3) no
Fe3 O11 C11 O12 1.3(5) no
Fe3 O11 C11 C12 -179.1(2) no
Fe2 O12 C11 O11 6.2(4) no
Fe2 O12 C11 C12 -173.4(2) no
O11 C11 C12 F11 -11.6(4) no
O12 C11 C12 F11 168.0(3) no
Fe2 O22 C21 O21 6.4(4) no
Fe2 O22 C21 C22 -174.6(2) no
Fe3 O21 C21 O22 1.3(4) no
Fe3 O21 C21 C22 -177.7(2) no
O22 C21 C22 F21 10.1(4) no
O21 C21 C22 F21 -170.7(3) no
Fe2 O31 C31 O32 11.5(4) no
Fe2 O31 C31 C32 -168.3(2) no
Fe1 O32 C31 O31 23.5(5) no
Fe1 O32 C31 C32 -156.7(3) no
O31 C31 C32 F31 -6.4(5) no
O32 C31 C32 F31 173.7(3) no
Fe3 O42 C41 O41 16.6(4) no
Fe3 O42 C41 C42 -162.7(2) no
Fe1 O41 C41 O42 8.3(4) no
Fe1 O41 C41 C42 -172.4(2) no
O42 C41 C42 F41 -0.8(4) no
O41 C41 C42 F41 179.8(3) no
Fe1 O52 C51 O51 4.7(4) no
Fe1 O52 C51 C52 -173.9(2) no
Fe2 O51 C51 O52 15.5(5) no
Fe2 O51 C51 C52 -165.8(2) no
O52 C51 C52 F51 1.2(5) no
O51 C51 C52 F51 -177.6(3) no
Fe1 O62 C61 O61 12.5(5) no
Fe1 O62 C61 C62 -167.2(2) no
Fe3 O61 C61 O62 8.6(5) no
Fe3 O61 C61 C62 -171.8(2) no
O62 C61 C62 F61 175.3(3) no
O61 C61 C62 F61 -4.4(5) no
Fe3 O71 C71 O72 173.8(2) no
Fe3 O71 C71 C72 -5.7(5) no
O72 C71 C72 F71 7.8(4) no
O71 C71 C72 F71 -172.7(3) no
